data_1556142
loop_
_publ_author_name
'Sch\"uttler, Christian'
'Li-B\"ohmer, Zhen'
'Harms, Klaus'
'von Zezschwitz, Paultheo'

_publ_section_title
;
 Enantioselective synthesis of 3,4-disubstituted cis- and
 trans-1,2,5-thiadiazolidine-1,1-dioxides as precursors for chiral
 1,2-diamines.
;
_journal_issue 4
_journal_name_full 'Organic letters'
_journal_page_first 800
_journal_page_last 803
_journal_paper_doi 10.1021/ol3034753
_journal_volume 15
_journal_year 2013
_chemical_absolute_configuration ad
_chemical_formula_sum 'C12 H18 N2 O3 S'
_chemical_formula_weight 270.34
_space_group_IT_number 19
_space_group_name_Hall 'P 2ac 2ab'
_space_group_name_H-M_alt 'P 21 21 21'
_symmetry_cell_setting orthorhombic
_symmetry_space_group_name_H-M 'P 21 21 21'
_atom_sites_solution_hydrogens geom
_atom_sites_solution_primary direct
_atom_sites_solution_secondary difmap
_audit_creation_method SHELXL-97
_audit_update_record
;
2012-09-26 # Formatted by publCIF
;
_cell_angle_alpha 90.00
_cell_angle_beta 90.00
_cell_angle_gamma 90.00
_cell_formula_units_Z 4
_cell_length_a 5.1292(3)
_cell_length_b 8.5021(6)
_cell_length_c 28.173(2)
_cell_measurement_reflns_used 4112
_cell_measurement_temperature 100(2)
_cell_measurement_theta_max 27.14
_cell_measurement_theta_min 1.43
_cell_volume 1228.60(14)
_computing_cell_refinement 'STOE X-AREA'
_computing_data_collection 'STOE X-AREA'
_computing_data_reduction X-PREP
_computing_molecular_graphics DIAMOND
_computing_structure_refinement 'SHELXL-97 (Sheldrick, 1997)'
_computing_structure_solution 'SIR 2011'
_diffrn_ambient_temperature 100(2)
_diffrn_detector_area_resol_mean 6.67
_diffrn_measured_fraction_theta_full 1.000
_diffrn_measured_fraction_theta_max 1.000
_diffrn_measurement_device_type 'STOE IPDS 2'
_diffrn_measurement_method '\w scans'
_diffrn_radiation_monochromator graphite
_diffrn_radiation_source 'fine-focus sealed tube'
_diffrn_radiation_type MoK\a
_diffrn_radiation_wavelength 0.71073
_diffrn_reflns_av_R_equivalents 0.0242
_diffrn_reflns_av_sigmaI/netI 0.0301
_diffrn_reflns_limit_h_max 6
_diffrn_reflns_limit_h_min -6
_diffrn_reflns_limit_k_max 10
_diffrn_reflns_limit_k_min -10
_diffrn_reflns_limit_l_max 35
_diffrn_reflns_limit_l_min -35
_diffrn_reflns_number 7960
_diffrn_reflns_theta_full 25.25
_diffrn_reflns_theta_max 26.93
_diffrn_reflns_theta_min 1.45
_diffrn_standards_number 0
_exptl_absorpt_coefficient_mu 0.266
_exptl_absorpt_correction_T_max 0.5991
_exptl_absorpt_correction_T_min 0.4742
_exptl_absorpt_correction_type multi-scan
_exptl_absorpt_process_details XPREP
_exptl_crystal_colour colorless
_exptl_crystal_density_diffrn 1.462
_exptl_crystal_density_method 'not measured'
_exptl_crystal_description plate
_exptl_crystal_F_000 576
_exptl_crystal_size_max 0.33
_exptl_crystal_size_mid 0.23
_exptl_crystal_size_min 0.10
_refine_diff_density_max 0.218
_refine_diff_density_min -0.234
_refine_diff_density_rms 0.034
_refine_ls_abs_structure_details 'Flack H D (1983), Acta Cryst. A39, 876-881'
_refine_ls_abs_structure_Flack -0.05(5)
_refine_ls_extinction_method none
_refine_ls_goodness_of_fit_ref 0.964
_refine_ls_hydrogen_treatment mixed
_refine_ls_matrix_type full
_refine_ls_number_parameters 174
_refine_ls_number_reflns 2666
_refine_ls_number_restraints 0
_refine_ls_restrained_S_all 0.964
_refine_ls_R_factor_all 0.0272
_refine_ls_R_factor_gt 0.0228
_refine_ls_shift/su_max 0.001
_refine_ls_shift/su_mean 0.000
_refine_ls_structure_factor_coef Fsqd
_refine_ls_weighting_details 'calc w=1/[\s^2^(Fo^2^)+(0.0288P)^2^+0.0000P] where P=(Fo^2^+2Fc^2^)/3'
_refine_ls_weighting_scheme calc
_refine_ls_wR_factor_gt 0.0499
_refine_ls_wR_factor_ref 0.0505
_reflns_number_gt 2351
_reflns_number_total 2666
_reflns_threshold_expression >2sigma(I)
_cod_data_source_file ol3034753_si_001.cif
_cod_data_source_block csb208
_cod_original_cell_volume 1228.58(15)
_cod_database_code 1556142

loop_
_symmetry_equiv_pos_as_xyz
'x, y, z'
'-x+1/2, -y, z+1/2'
'x+1/2, -y+1/2, -z'
'-x, y+1/2, -z+1/2'

loop_
_atom_site_label
_atom_site_type_symbol
_atom_site_fract_x
_atom_site_fract_y
_atom_site_fract_z
_atom_site_U_iso_or_equiv
_atom_site_adp_type
_atom_site_occupancy
_atom_site_symmetry_multiplicity
_atom_site_calc_flag
_atom_site_refinement_flags
C1 C 0.2295(3) 0.67569(19) 0.54320(5) 0.0265(3) Uani 1 1 d .
H1A H 0.3438 0.6655 0.5155 0.040 Uiso 1 1 calc R
H1B H 0.1913 0.7871 0.5488 0.040 Uiso 1 1 calc R
H1C H 0.0664 0.6188 0.5374 0.040 Uiso 1 1 calc R
C2 C 0.3638(3) 0.60719(17) 0.58634(5) 0.0218(3) Uani 1 1 d .
H2 H 0.2398 0.6095 0.6137 0.026 Uiso 1 1 calc R
C3 C 0.4429(3) 0.43940(17) 0.57716(5) 0.0212(3) Uani 1 1 d .
H3 H 0.5736 0.4374 0.5508 0.025 Uiso 1 1 calc R
C4 C 0.5482(2) 0.34129(18) 0.61906(4) 0.0214(3) Uani 1 1 d .
H4 H 0.7389 0.3631 0.6224 0.026 Uiso 1 1 calc R
C5 C 0.4203(3) 0.36926(17) 0.66636(5) 0.0210(3) Uani 1 1 d .
C6 C 0.2059(3) 0.28409(17) 0.68125(5) 0.0222(3) Uani 1 1 d .
H6 H 0.1320 0.2079 0.6606 0.027 Uiso 1 1 calc R
C7 C 0.0967(3) 0.30718(17) 0.72546(5) 0.0228(3) Uani 1 1 d .
H7 H -0.0508 0.2475 0.7350 0.027 Uiso 1 1 calc R
C8 C 0.2028(3) 0.41711(17) 0.75559(5) 0.0223(3) Uani 1 1 d .
C9 C 0.4148(3) 0.50508(18) 0.74110(5) 0.0243(3) Uani 1 1 d .
H9 H 0.4859 0.5831 0.7615 0.029 Uiso 1 1 calc R
C10 C 0.5221(3) 0.47934(19) 0.69727(5) 0.0235(3) Uani 1 1 d .
H10 H 0.6703 0.5387 0.6879 0.028 Uiso 1 1 calc R
C11 C 0.5989(3) 0.70816(18) 0.59834(6) 0.0290(3) Uani 1 1 d .
H11A H 0.7130 0.6509 0.6202 0.043 Uiso 1 1 calc R
H11B H 0.5406 0.8060 0.6133 0.043 Uiso 1 1 calc R
H11C H 0.6950 0.7328 0.5692 0.043 Uiso 1 1 calc R
C12 C -0.0850(3) 0.34984(19) 0.81798(5) 0.0270(3) Uani 1 1 d .
H12A H -0.2449 0.3706 0.8000 0.041 Uiso 1 1 calc R
H12B H -0.1143 0.3736 0.8516 0.041 Uiso 1 1 calc R
H12C H -0.0368 0.2389 0.8145 0.041 Uiso 1 1 calc R
N1 N 0.2153(2) 0.34529(14) 0.56312(4) 0.0217(2) Uani 1 1 d .
N2 N 0.5155(2) 0.17633(16) 0.60351(4) 0.0225(3) Uani 1 1 d .
O1 O 0.4015(2) 0.10231(12) 0.52049(3) 0.0261(2) Uani 1 1 d .
O2 O 0.06924(18) 0.07407(12) 0.57945(3) 0.0241(2) Uani 1 1 d .
O3 O 0.1186(2) 0.44561(12) 0.80039(3) 0.0266(2) Uani 1 1 d .
S1 S 0.29013(6) 0.16054(4) 0.563477(12) 0.02086(8) Uani 1 1 d .
H1 H 0.140(4) 0.373(2) 0.5364(7) 0.045(5) Uiso 1 1 d .
H2A H 0.648(3) 0.1304(18) 0.5952(6) 0.022(4) Uiso 1 1 d .

loop_
_atom_site_aniso_label
_atom_site_aniso_U_11
_atom_site_aniso_U_22
_atom_site_aniso_U_33
_atom_site_aniso_U_23
_atom_site_aniso_U_13
_atom_site_aniso_U_12
C1 0.0294(7) 0.0227(8) 0.0273(7) 0.0022(6) -0.0013(6) -0.0010(7)
C2 0.0223(7) 0.0220(8) 0.0211(7) -0.0017(6) 0.0016(5) -0.0002(6)
C3 0.0195(7) 0.0248(8) 0.0194(7) 0.0007(6) 0.0001(5) -0.0007(6)
C4 0.0200(6) 0.0228(7) 0.0214(7) 0.0002(6) -0.0006(5) -0.0004(6)
C5 0.0192(6) 0.0224(8) 0.0212(7) 0.0021(5) -0.0020(5) 0.0040(6)
C6 0.0239(6) 0.0226(8) 0.0202(7) -0.0004(5) -0.0039(6) 0.0015(6)
C7 0.0218(6) 0.0232(8) 0.0234(7) 0.0036(6) 0.0006(6) 0.0024(6)
C8 0.0244(6) 0.0237(8) 0.0187(7) 0.0008(6) -0.0008(6) 0.0055(6)
C9 0.0255(7) 0.0251(8) 0.0221(7) -0.0007(6) -0.0047(6) -0.0004(6)
C10 0.0213(6) 0.0256(8) 0.0236(7) 0.0012(6) -0.0023(6) -0.0017(6)
C11 0.0293(7) 0.0286(9) 0.0289(8) 0.0008(6) -0.0008(6) -0.0039(7)
C12 0.0296(7) 0.0305(8) 0.0209(7) 0.0014(7) 0.0028(6) 0.0010(8)
N1 0.0235(5) 0.0216(6) 0.0200(5) 0.0008(5) -0.0021(5) 0.0015(5)
N2 0.0214(6) 0.0245(7) 0.0216(6) -0.0010(5) 0.0012(5) 0.0053(5)
O1 0.0287(5) 0.0280(6) 0.0217(5) -0.0023(4) 0.0033(4) 0.0013(4)
O2 0.0225(5) 0.0243(5) 0.0255(5) 0.0006(4) 0.0028(4) -0.0005(4)
O3 0.0317(5) 0.0287(6) 0.0193(5) -0.0019(4) 0.0037(4) -0.0018(5)
S1 0.02180(15) 0.02178(18) 0.01901(15) -0.00029(15) 0.00130(13) 0.00106(14)

loop_
_atom_type_symbol
_atom_type_description
_atom_type_scat_dispersion_real
_atom_type_scat_dispersion_imag
_atom_type_scat_source
C C 0.0033 0.0016 'International Tables Vol C Tables 4.2.6.8 and 6.1.1.4'
H H 0.0000 0.0000 'International Tables Vol C Tables 4.2.6.8 and 6.1.1.4'
N N 0.0061 0.0033 'International Tables Vol C Tables 4.2.6.8 and 6.1.1.4'
O O 0.0106 0.0060 'International Tables Vol C Tables 4.2.6.8 and 6.1.1.4'
S S 0.1246 0.1234 'International Tables Vol C Tables 4.2.6.8 and 6.1.1.4'

loop_
_geom_angle_atom_site_label_1
_geom_angle_atom_site_label_2
_geom_angle_atom_site_label_3
_geom_angle
C2 C1 H1A 109.5
C2 C1 H1B 109.5
H1A C1 H1B 109.5
C2 C1 H1C 109.5
H1A C1 H1C 109.5
H1B C1 H1C 109.5
C3 C2 C1 110.45(11)
C3 C2 C11 111.10(12)
C1 C2 C11 108.83(12)
C3 C2 H2 108.8
C1 C2 H2 108.8
C11 C2 H2 108.8
N1 C3 C2 110.37(11)
N1 C3 C4 100.94(11)
C2 C3 C4 118.37(12)
N1 C3 H3 108.9
C2 C3 H3 108.9
C4 C3 H3 108.9
N2 C4 C5 111.28(11)
N2 C4 C3 104.26(10)
C5 C4 C3 116.08(12)
N2 C4 H4 108.3
C5 C4 H4 108.3
C3 C4 H4 108.3
C10 C5 C6 117.68(13)
C10 C5 C4 120.07(12)
C6 C5 C4 122.21(13)
C7 C6 C5 121.49(13)
C7 C6 H6 119.3
C5 C6 H6 119.3
C8 C7 C6 119.58(13)
C8 C7 H7 120.2
C6 C7 H7 120.2
O3 C8 C7 124.77(13)
O3 C8 C9 115.40(12)
C7 C8 C9 119.81(13)
C10 C9 C8 119.75(14)
C10 C9 H9 120.1
C8 C9 H9 120.1
C9 C10 C5 121.67(14)
C9 C10 H10 119.2
C5 C10 H10 119.2
C2 C11 H11A 109.5
C2 C11 H11B 109.5
H11A C11 H11B 109.5
C2 C11 H11C 109.5
H11A C11 H11C 109.5
H11B C11 H11C 109.5
O3 C12 H12A 109.5
O3 C12 H12B 109.5
H12A C12 H12B 109.5
O3 C12 H12C 109.5
H12A C12 H12C 109.5
H12B C12 H12C 109.5
C3 N1 S1 109.79(9)
C3 N1 H1 115.9(13)
S1 N1 H1 111.5(12)
C4 N2 S1 111.44(9)
C4 N2 H2A 116.4(11)
S1 N2 H2A 110.7(11)
C8 O3 C12 117.29(11)
O2 S1 O1 114.05(6)
O2 S1 N1 108.34(6)
O1 S1 N1 115.25(6)
O2 S1 N2 112.99(6)
O1 S1 N2 109.50(6)
N1 S1 N2 95.35(7)

loop_
_geom_bond_atom_site_label_1
_geom_bond_atom_site_label_2
_geom_bond_distance
C1 C2 1.5136(19)
C1 H1A 0.9800
C1 H1B 0.9800
C1 H1C 0.9800
C2 C3 1.505(2)
C2 C11 1.519(2)
C2 H2 1.0000
C3 N1 1.4696(17)
C3 C4 1.5429(18)
C3 H3 1.0000
C4 N2 1.4789(19)
C4 C5 1.5041(18)
C4 H4 1.0000
C5 C10 1.381(2)
C5 C6 1.3820(19)
C6 C7 1.3797(19)
C6 H6 0.9500
C7 C8 1.375(2)
C7 H7 0.9500
C8 O3 1.3558(16)
C8 C9 1.382(2)
C9 C10 1.369(2)
C9 H9 0.9500
C10 H10 0.9500
C11 H11A 0.9800
C11 H11B 0.9800
C11 H11C 0.9800
C12 O3 1.4139(18)
C12 H12A 0.9800
C12 H12B 0.9800
C12 H12C 0.9800
N1 S1 1.6171(13)
N1 H1 0.88(2)
N2 S1 1.6206(12)
N2 H2A 0.816(17)
O1 S1 1.4274(10)
O2 S1 1.4236(10)

loop_
_geom_hbond_atom_site_label_D
_geom_hbond_atom_site_label_H
_geom_hbond_atom_site_label_A
_geom_hbond_distance_DH
_geom_hbond_distance_HA
_geom_hbond_distance_DA
_geom_hbond_angle_DHA
_geom_hbond_site_symmetry_A
N1 H1 O1 0.88(2) 2.03(2) 2.8875(16) 166.4(17) 3_456
N2 H2A O2 0.816(17) 2.259(17) 3.0467(16) 162.3(14) 1_655

loop_
_geom_torsion_atom_site_label_1
_geom_torsion_atom_site_label_2
_geom_torsion_atom_site_label_3
_geom_torsion_atom_site_label_4
_geom_torsion
C1 C2 C3 N1 -56.10(15)
C11 C2 C3 N1 -176.97(11)
C1 C2 C3 C4 -171.61(11)
C11 C2 C3 C4 67.52(16)
N1 C3 C4 N2 39.63(12)
C2 C3 C4 N2 160.12(11)
N1 C3 C4 C5 -83.15(14)
C2 C3 C4 C5 37.34(18)
N2 C4 C5 C10 148.91(12)
C3 C4 C5 C10 -92.07(16)
N2 C4 C5 C6 -28.83(17)
C3 C4 C5 C6 90.18(17)
C10 C5 C6 C7 -0.2(2)
C4 C5 C6 C7 177.58(13)
C5 C6 C7 C8 -0.1(2)
C6 C7 C8 O3 -177.33(13)
C6 C7 C8 C9 1.0(2)
O3 C8 C9 C10 176.81(13)
C7 C8 C9 C10 -1.7(2)
C8 C9 C10 C5 1.4(2)
C6 C5 C10 C9 -0.5(2)
C4 C5 C10 C9 -178.32(13)
C2 C3 N1 S1 -168.88(9)
C4 C3 N1 S1 -42.86(12)
C5 C4 N2 S1 102.38(11)
C3 C4 N2 S1 -23.49(13)
C7 C8 O3 C12 3.1(2)
C9 C8 O3 C12 -175.26(12)
C3 N1 S1 O2 143.91(9)
C3 N1 S1 O1 -86.97(11)
C3 N1 S1 N2 27.54(10)
C4 N2 S1 O2 -113.63(9)
C4 N2 S1 O1 118.07(10)
C4 N2 S1 N1 -1.12(10)
